data_4068283
loop_
_publ_author_name
'Fang, Min'
'Jones, Nathan D.'
'Friesen, Kristina'
'Lin, Guanyang'
'Ferguson, Michael J.'
'McDonald, Robert'
'Lukowski, Robert'
'Cavell, Ronald G.'

_publ_section_title
;
 Bimetallic, Spirocyclic, Methylene-Bridged Carbene Complexes of Rhodium
 and Palladium Derived by Stepwise Metalations of Lithiated
 Bis(diphenylphosphoranotrimethylsilylimido)methandiide
;
_journal_issue 6
_journal_name_full Organometallics
_journal_page_first 1652
_journal_paper_doi 10.1021/om8005678
_journal_volume 28
_journal_year 2009
_chemical_formula_moiety 'C35 H38 N2 O4 P2 Rh2 Si2'
_chemical_formula_sum 'C35 H38 N2 O4 P2 Rh2 Si2'
_chemical_formula_weight 874.61
_chemical_name_systematic
;

 ?

;
_space_group_IT_number 2
_symmetry_cell_setting triclinic
_symmetry_space_group_name_Hall '-P 1'
_symmetry_space_group_name_H-M 'P -1'
_atom_sites_solution_hydrogens geom
_atom_sites_solution_primary direct
_atom_sites_solution_secondary difmap
_audit_creation_method 'manual editing of SHELXL template'
_cell_angle_alpha 75.5998(7)
_cell_angle_beta 76.1110(7)
_cell_angle_gamma 77.1069(7)
_cell_formula_units_Z 2
_cell_length_a 9.8074(4)
_cell_length_b 10.8804(5)
_cell_length_c 19.6119(9)
_cell_measurement_reflns_used 7379
_cell_measurement_temperature 193(2)
_cell_measurement_theta_max 26.39
_cell_measurement_theta_min 2.62
_cell_volume 1937.79(15)
_computing_cell_refinement 'Bruker SAINT (Bruker, 1997)'
_computing_data_collection 'Bruker SMART (Bruker, 1997)'
_computing_data_reduction 'Bruker SAINT (Bruker, 1997)'
_computing_molecular_graphics 'Bruker SHELXTL (Bruker, 1997)'
_computing_publication_material 'Bruker SHELXTL (Bruker, 1997)'
_computing_structure_refinement 'SHELXL-97 (Sheldrick, 1997)'
_computing_structure_solution 'DIRDIF-96 (Beurskens et al., 1996)'
_diffrn_ambient_temperature 193(2)
_diffrn_detector_area_resol_mean 8.192
_diffrn_measured_fraction_theta_full 0.990
_diffrn_measured_fraction_theta_max 0.990
_diffrn_measurement_device_type 'Bruker PLATFORM diffractometer/SMART 1000 CCD area detector'
_diffrn_measurement_method '\w scans'
_diffrn_radiation_monochromator graphite
_diffrn_radiation_source 'fine-focus sealed tube'
_diffrn_radiation_type MoK\a
_diffrn_radiation_wavelength 0.71073
_diffrn_reflns_av_R_equivalents 0.0123
_diffrn_reflns_av_sigmaI/netI 0.0191
_diffrn_reflns_limit_h_max 11
_diffrn_reflns_limit_h_min -12
_diffrn_reflns_limit_k_max 13
_diffrn_reflns_limit_k_min -13
_diffrn_reflns_limit_l_max 24
_diffrn_reflns_limit_l_min -24
_diffrn_reflns_number 14397
_diffrn_reflns_theta_full 26.39
_diffrn_reflns_theta_max 26.39
_diffrn_reflns_theta_min 1.09
_diffrn_standards_decay_% 0
_diffrn_standards_interval_time 0
_diffrn_standards_number 0
_exptl_absorpt_coefficient_mu 1.034
_exptl_absorpt_correction_T_max 0.7136
_exptl_absorpt_correction_T_min 0.5807
_exptl_absorpt_correction_type integration
_exptl_absorpt_process_details 'Bruker SHELXTL (Bruker, 1997)'
_exptl_crystal_colour yellow
_exptl_crystal_density_diffrn 1.499
_exptl_crystal_density_method 'not measured'
_exptl_crystal_description prism
_exptl_crystal_F_000 884
_exptl_crystal_size_max 0.59
_exptl_crystal_size_mid 0.42
_exptl_crystal_size_min 0.35
_refine_diff_density_max 0.456
_refine_diff_density_min -0.269
_refine_diff_density_rms 0.053
_refine_ls_extinction_method none
_refine_ls_goodness_of_fit_ref 1.058
_refine_ls_hydrogen_treatment constr
_refine_ls_matrix_type full
_refine_ls_number_parameters 424
_refine_ls_number_reflns 7867
_refine_ls_number_restraints 0
_refine_ls_restrained_S_all 1.058
_refine_ls_R_factor_all 0.0231
_refine_ls_R_factor_gt 0.0210
_refine_ls_shift/su_max 0.000
_refine_ls_shift/su_mean 0.000
_refine_ls_structure_factor_coef Fsqd
_refine_ls_weighting_details 'calc w=1/[\s^2^(Fo^2^)+(0.0271P)^2^+0.9794P] where P=(Fo^2^+2Fc^2^)/3'
_refine_ls_weighting_scheme calc
_refine_ls_wR_factor_gt 0.0552
_refine_ls_wR_factor_ref 0.0566
_reflns_number_gt 7337
_reflns_number_total 7867
_reflns_threshold_expression I>2\s(I)
_cod_data_source_file om8005678_si_002.cif
_cod_data_source_block 5
_cod_depositor_comments
;
The following automatic conversions were performed:

'_symmetry_cell_setting' value 'Triclinic' changed to 'triclinic'
according to /home/saulius/struct/CIF-dictionaries/cif_core.dic
dictionary named 'cif_core.dic' version 2.4.2 from 2011-04-26.

Automatic conversion script
Id: cif_fix_values 1715 2011-07-08 13:25:40Z adriana 
;
_cod_database_code 4068283

loop_
_symmetry_equiv_pos_as_xyz
'x, y, z'
'-x, -y, -z'

loop_
_atom_site_label
_atom_site_type_symbol
_atom_site_fract_x
_atom_site_fract_y
_atom_site_fract_z
_atom_site_U_iso_or_equiv
_atom_site_adp_type
_atom_site_occupancy
_atom_site_symmetry_multiplicity
_atom_site_calc_flag
_atom_site_refinement_flags
Rh1 Rh -0.098066(15) 0.121586(13) 0.345773(7) 0.02855(5) Uani 1 1 d .
Rh2 Rh -0.087564(14) 0.202692(13) 0.182137(7) 0.02733(5) Uani 1 1 d .
P1 P -0.03084(5) 0.36624(4) 0.29988(2) 0.02499(9) Uani 1 1 d .
P2 P 0.18136(5) 0.18528(4) 0.20141(2) 0.02455(9) Uani 1 1 d .
Si1 Si -0.19071(6) 0.34448(5) 0.45517(3) 0.03326(12) Uani 1 1 d .
Si2 Si 0.19965(6) -0.01252(5) 0.10914(3) 0.03063(11) Uani 1 1 d .
O1 O -0.2790(3) -0.01626(19) 0.47638(11) 0.0819(7) Uani 1 1 d .
O2 O -0.0260(2) -0.12845(15) 0.29788(10) 0.0637(5) Uani 1 1 d .
O3 O -0.37577(18) 0.3490(2) 0.23001(13) 0.0774(7) Uani 1 1 d .
O4 O -0.2114(2) 0.1726(2) 0.06287(11) 0.0750(6) Uani 1 1 d .
N1 N -0.13260(16) 0.30495(14) 0.37164(8) 0.0297(3) Uani 1 1 d .
N2 N 0.12443(16) 0.10312(14) 0.15977(8) 0.0285(3) Uani 1 1 d .
C1 C -0.2126(3) 0.0389(2) 0.42757(13) 0.0477(5) Uani 1 1 d .
C2 C -0.0517(2) -0.0311(2) 0.31398(11) 0.0407(5) Uani 1 1 d .
C3 C -0.2645(2) 0.2956(2) 0.21248(13) 0.0452(5) Uani 1 1 d .
C4 C -0.1605(2) 0.1769(2) 0.10838(12) 0.0427(5) Uani 1 1 d .
C10 C 0.02166(18) 0.23676(16) 0.25641(9) 0.0253(3) Uani 1 1 d .
C11 C -0.12517(19) 0.50671(17) 0.24775(10) 0.0293(4) Uani 1 1 d .
C12 C -0.0649(2) 0.55442(19) 0.17721(11) 0.0371(4) Uani 1 1 d .
H12 H 0.0298 0.5185 0.1578 0.045 Uiso 1 1 calc R
C13 C -0.1413(2) 0.6539(2) 0.13467(13) 0.0460(5) Uani 1 1 d .
H13 H -0.0997 0.6854 0.0862 0.055 Uiso 1 1 calc R
C14 C -0.2787(3) 0.7070(2) 0.16328(14) 0.0538(6) Uani 1 1 d .
H14 H -0.3313 0.7755 0.1344 0.065 Uiso 1 1 calc R
C15 C -0.3394(2) 0.6611(2) 0.23329(15) 0.0554(6) Uani 1 1 d .
H15 H -0.4336 0.6982 0.2527 0.066 Uiso 1 1 calc R
C16 C -0.2628(2) 0.5602(2) 0.27575(12) 0.0415(5) Uani 1 1 d .
H16 H -0.3052 0.5280 0.3240 0.050 Uiso 1 1 calc R
C17 C -0.3844(2) 0.3335(2) 0.48547(12) 0.0423(5) Uani 1 1 d .
H17A H -0.3975 0.2459 0.4875 0.051 Uiso 1 1 calc R
H17B H -0.4385 0.3948 0.4515 0.051 Uiso 1 1 calc R
H17C H -0.4185 0.3540 0.5332 0.051 Uiso 1 1 calc R
C18 C -0.1694(3) 0.5121(2) 0.45234(13) 0.0537(6) Uani 1 1 d .
H18A H -0.2225 0.5729 0.4178 0.064 Uiso 1 1 calc R
H18B H -0.0681 0.5190 0.4377 0.064 Uiso 1 1 calc R
H18C H -0.2063 0.5323 0.5001 0.064 Uiso 1 1 calc R
C19 C -0.0892(3) 0.2311(3) 0.52143(12) 0.0526(6) Uani 1 1 d .
H19A H -0.0992 0.1426 0.5234 0.063 Uiso 1 1 calc R
H19B H -0.1269 0.2521 0.5690 0.063 Uiso 1 1 calc R
H19C H 0.0118 0.2390 0.5068 0.063 Uiso 1 1 calc R
C21 C 0.11686(19) 0.41866(18) 0.31815(10) 0.0306(4) Uani 1 1 d .
C22 C 0.2097(2) 0.3256(2) 0.35667(11) 0.0383(4) Uani 1 1 d .
H22 H 0.1923 0.2397 0.3731 0.046 Uiso 1 1 calc R
C23 C 0.3268(2) 0.3592(3) 0.37069(13) 0.0508(6) Uani 1 1 d .
H23 H 0.3912 0.2958 0.3958 0.061 Uiso 1 1 calc R
C24 C 0.3500(3) 0.4845(3) 0.34815(13) 0.0573(7) Uani 1 1 d .
H24 H 0.4310 0.5069 0.3575 0.069 Uiso 1 1 calc R
C25 C 0.2572(3) 0.5776(3) 0.31231(13) 0.0531(6) Uani 1 1 d .
H25 H 0.2728 0.6642 0.2982 0.064 Uiso 1 1 calc R
C26 C 0.1405(2) 0.5448(2) 0.29672(11) 0.0401(5) Uani 1 1 d .
H26 H 0.0770 0.6088 0.2714 0.048 Uiso 1 1 calc R
C27 C 0.0641(3) -0.1064(3) 0.10903(17) 0.0647(8) Uani 1 1 d .
H27A H 0.0249 -0.1456 0.1585 0.078 Uiso 1 1 calc R
H27B H 0.1084 -0.1742 0.0818 0.078 Uiso 1 1 calc R
H27C H -0.0128 -0.0491 0.0868 0.078 Uiso 1 1 calc R
C28 C 0.3483(4) -0.1270(3) 0.1449(2) 0.0817(11) Uani 1 1 d .
H28A H 0.4221 -0.0798 0.1456 0.098 Uiso 1 1 calc R
H28B H 0.3889 -0.1901 0.1142 0.098 Uiso 1 1 calc R
H28C H 0.3129 -0.1716 0.1938 0.098 Uiso 1 1 calc R
C29 C 0.2692(4) 0.0622(3) 0.01473(14) 0.0744(9) Uani 1 1 d .
H29A H 0.3413 0.1126 0.0136 0.089 Uiso 1 1 calc R
H29B H 0.1907 0.1189 -0.0065 0.089 Uiso 1 1 calc R
H29C H 0.3123 -0.0055 -0.0128 0.089 Uiso 1 1 calc R
C31 C 0.25239(19) 0.32209(17) 0.14099(10) 0.0290(4) Uani 1 1 d .
C32 C 0.3365(2) 0.38942(18) 0.16141(11) 0.0342(4) Uani 1 1 d .
H32 H 0.3654 0.3592 0.2064 0.041 Uiso 1 1 calc R
C33 C 0.3780(2) 0.5005(2) 0.11601(13) 0.0439(5) Uani 1 1 d .
H33 H 0.4343 0.5464 0.1304 0.053 Uiso 1 1 calc R
C34 C 0.3379(3) 0.5444(2) 0.05032(13) 0.0499(6) Uani 1 1 d .
H34 H 0.3662 0.6207 0.0196 0.060 Uiso 1 1 calc R
C35 C 0.2566(3) 0.4779(2) 0.02894(12) 0.0472(5) Uani 1 1 d .
H35 H 0.2298 0.5080 -0.0166 0.057 Uiso 1 1 calc R
C36 C 0.2140(2) 0.36680(19) 0.07399(11) 0.0367(4) Uani 1 1 d .
H36 H 0.1583 0.3211 0.0590 0.044 Uiso 1 1 calc R
C41 C 0.32774(19) 0.09374(17) 0.24512(10) 0.0304(4) Uani 1 1 d .
C42 C 0.4694(2) 0.0888(2) 0.20967(13) 0.0419(5) Uani 1 1 d .
H42 H 0.4919 0.1379 0.1624 0.050 Uiso 1 1 calc R
C43 C 0.5780(2) 0.0121(2) 0.24329(16) 0.0563(7) Uani 1 1 d .
H43 H 0.6745 0.0085 0.2187 0.068 Uiso 1 1 calc R
C44 C 0.5464(3) -0.0584(2) 0.31180(16) 0.0571(7) Uani 1 1 d .
H44 H 0.6211 -0.1096 0.3348 0.068 Uiso 1 1 calc R
C45 C 0.4067(3) -0.0551(2) 0.34731(14) 0.0533(6) Uani 1 1 d .
H45 H 0.3851 -0.1047 0.3945 0.064 Uiso 1 1 calc R
C46 C 0.2974(2) 0.0208(2) 0.31408(11) 0.0400(5) Uani 1 1 d .
H46 H 0.2011 0.0228 0.3387 0.048 Uiso 1 1 calc R

loop_
_atom_site_aniso_label
_atom_site_aniso_U_11
_atom_site_aniso_U_22
_atom_site_aniso_U_33
_atom_site_aniso_U_23
_atom_site_aniso_U_13
_atom_site_aniso_U_12
Rh1 0.02942(8) 0.02656(8) 0.02762(8) -0.00513(5) -0.00273(6) -0.00424(5)
Rh2 0.02365(8) 0.03053(8) 0.02988(8) -0.00892(6) -0.00815(5) -0.00276(5)
P1 0.0231(2) 0.0256(2) 0.0265(2) -0.00697(17) -0.00625(17) -0.00137(16)
P2 0.0218(2) 0.0250(2) 0.0257(2) -0.00489(16) -0.00504(16) -0.00184(16)
Si1 0.0336(3) 0.0382(3) 0.0267(3) -0.0100(2) -0.0053(2) -0.0005(2)
Si2 0.0336(3) 0.0276(2) 0.0293(3) -0.00839(19) -0.0036(2) -0.0025(2)
O1 0.0982(16) 0.0615(12) 0.0646(13) -0.0072(10) 0.0336(12) -0.0304(11)
O2 0.1000(15) 0.0323(8) 0.0551(10) -0.0142(7) -0.0025(10) -0.0118(9)
O3 0.0289(9) 0.0989(16) 0.1257(19) -0.0743(15) -0.0242(10) 0.0128(9)
O4 0.0901(15) 0.0856(14) 0.0677(13) -0.0316(11) -0.0500(12) 0.0024(11)
N1 0.0307(8) 0.0299(8) 0.0277(8) -0.0085(6) -0.0040(6) -0.0027(6)
N2 0.0255(7) 0.0310(8) 0.0293(8) -0.0094(6) -0.0050(6) -0.0026(6)
C1 0.0538(14) 0.0374(11) 0.0445(12) -0.0088(9) 0.0067(10) -0.0103(10)
C2 0.0496(12) 0.0337(11) 0.0357(11) -0.0049(8) -0.0027(9) -0.0095(9)
C3 0.0297(11) 0.0553(13) 0.0625(14) -0.0305(11) -0.0179(10) -0.0011(9)
C4 0.0447(12) 0.0445(12) 0.0441(12) -0.0150(9) -0.0180(10) -0.0022(9)
C10 0.0237(8) 0.0259(8) 0.0260(8) -0.0061(6) -0.0051(7) -0.0023(6)
C11 0.0281(9) 0.0250(8) 0.0357(10) -0.0066(7) -0.0105(7) -0.0016(7)
C12 0.0335(10) 0.0333(10) 0.0387(11) -0.0036(8) -0.0059(8) 0.0007(8)
C13 0.0454(12) 0.0399(11) 0.0439(12) 0.0049(9) -0.0102(10) -0.0027(9)
C14 0.0435(13) 0.0425(12) 0.0621(15) 0.0097(11) -0.0176(11) 0.0047(10)
C15 0.0332(11) 0.0491(13) 0.0665(16) 0.0012(11) -0.0067(11) 0.0102(10)
C16 0.0315(10) 0.0401(11) 0.0442(12) -0.0030(9) -0.0051(9) 0.0024(8)
C17 0.0364(11) 0.0453(12) 0.0383(11) -0.0083(9) -0.0027(9) 0.0018(9)
C18 0.0666(16) 0.0542(14) 0.0458(13) -0.0261(11) -0.0011(11) -0.0149(12)
C19 0.0492(13) 0.0712(16) 0.0348(11) -0.0092(11) -0.0169(10) 0.0026(12)
C21 0.0257(9) 0.0389(10) 0.0298(9) -0.0145(8) -0.0041(7) -0.0043(7)
C22 0.0319(10) 0.0490(12) 0.0364(11) -0.0157(9) -0.0104(8) -0.0004(8)
C23 0.0362(11) 0.0778(17) 0.0438(12) -0.0202(12) -0.0152(10) -0.0042(11)
C24 0.0418(13) 0.097(2) 0.0475(14) -0.0234(13) -0.0091(11) -0.0318(13)
C25 0.0576(15) 0.0674(16) 0.0457(13) -0.0160(11) -0.0062(11) -0.0336(13)
C26 0.0414(11) 0.0442(11) 0.0393(11) -0.0131(9) -0.0070(9) -0.0133(9)
C27 0.0566(15) 0.0664(17) 0.085(2) -0.0475(15) 0.0019(14) -0.0203(13)
C28 0.094(2) 0.0556(16) 0.109(3) -0.0455(17) -0.061(2) 0.0369(16)
C29 0.121(3) 0.0572(16) 0.0381(13) -0.0169(12) 0.0169(15) -0.0284(17)
C31 0.0241(8) 0.0272(9) 0.0318(9) -0.0046(7) -0.0016(7) -0.0021(7)
C32 0.0270(9) 0.0337(10) 0.0394(11) -0.0084(8) -0.0022(8) -0.0039(7)
C33 0.0375(11) 0.0346(11) 0.0573(14) -0.0089(9) -0.0005(10) -0.0118(9)
C34 0.0497(13) 0.0361(11) 0.0525(14) 0.0024(10) 0.0040(11) -0.0121(10)
C35 0.0544(14) 0.0428(12) 0.0353(11) 0.0033(9) -0.0057(10) -0.0054(10)
C36 0.0384(11) 0.0360(10) 0.0330(10) -0.0042(8) -0.0062(8) -0.0051(8)
C41 0.0278(9) 0.0273(9) 0.0371(10) -0.0079(7) -0.0109(8) -0.0003(7)
C42 0.0288(10) 0.0339(10) 0.0572(13) -0.0029(9) -0.0075(9) -0.0021(8)
C43 0.0273(11) 0.0446(13) 0.091(2) -0.0041(12) -0.0156(12) -0.0006(9)
C44 0.0438(13) 0.0483(13) 0.0785(18) -0.0017(12) -0.0347(13) 0.0051(10)
C45 0.0539(14) 0.0529(14) 0.0474(13) 0.0008(10) -0.0228(11) 0.0039(11)
C46 0.0346(10) 0.0429(11) 0.0384(11) -0.0044(9) -0.0106(8) 0.0013(8)

loop_
_atom_type_symbol
_atom_type_description
_atom_type_scat_dispersion_real
_atom_type_scat_dispersion_imag
_atom_type_scat_source
C C 0.0033 0.0016 'International Tables Vol C Tables 4.2.6.8 and 6.1.1.4'
H H 0.0000 0.0000 'International Tables Vol C Tables 4.2.6.8 and 6.1.1.4'
N N 0.0061 0.0033 'International Tables Vol C Tables 4.2.6.8 and 6.1.1.4'
O O 0.0106 0.0060 'International Tables Vol C Tables 4.2.6.8 and 6.1.1.4'
Si Si 0.0817 0.0704 'International Tables Vol C Tables 4.2.6.8 and 6.1.1.4'
P P 0.1023 0.0942 'International Tables Vol C Tables 4.2.6.8 and 6.1.1.4'
Rh Rh -1.1178 0.9187 'International Tables Vol C Tables 4.2.6.8 and 6.1.1.4'

loop_
_geom_angle_atom_site_label_1
_geom_angle_atom_site_label_2
_geom_angle_atom_site_label_3
_geom_angle
C2 Rh1 C1 87.84(9)
C2 Rh1 N1 173.12(8)
C1 Rh1 N1 98.98(8)
C2 Rh1 C10 98.75(8)
C1 Rh1 C10 173.31(8)
N1 Rh1 C10 74.45(6)
C3 Rh2 C4 87.66(9)
C3 Rh2 N2 171.62(8)
C4 Rh2 N2 100.71(8)
C3 Rh2 C10 98.02(8)
C4 Rh2 C10 172.31(9)
N2 Rh2 C10 73.62(6)
N1 P1 C10 100.51(8)
N1 P1 C21 112.70(8)
C10 P1 C21 113.38(8)
N1 P1 C11 112.23(8)
C10 P1 C11 112.22(8)
C21 P1 C11 105.98(9)
N2 P2 C10 99.37(8)
N2 P2 C31 112.00(8)
C10 P2 C31 110.55(8)
N2 P2 C41 113.31(8)
C10 P2 C41 117.28(9)
C31 P2 C41 104.55(9)
N1 Si1 C19 110.60(10)
N1 Si1 C18 111.63(10)
C19 Si1 C18 108.55(12)
N1 Si1 C17 108.47(9)
C19 Si1 C17 109.18(11)
C18 Si1 C17 108.37(11)
N2 Si2 C28 112.08(11)
N2 Si2 C27 109.84(10)
C28 Si2 C27 107.60(16)
N2 Si2 C29 111.06(10)
C28 Si2 C29 107.97(18)
C27 Si2 C29 108.15(15)
P1 N1 Si1 132.39(10)
P1 N1 Rh1 94.97(7)
Si1 N1 Rh1 128.21(9)
P2 N2 Si2 136.19(10)
P2 N2 Rh2 92.45(7)
Si2 N2 Rh2 131.18(8)
O1 C1 Rh1 177.0(2)
O2 C2 Rh1 176.43(19)
O3 C3 Rh2 176.91(19)
O4 C4 Rh2 173.7(2)
P2 C10 P1 131.27(10)
P2 C10 Rh1 127.36(9)
P1 C10 Rh1 90.01(7)
P2 C10 Rh2 87.89(7)
P1 C10 Rh2 124.80(9)
Rh1 C10 Rh2 92.26(7)
C16 C11 C12 119.30(18)
C16 C11 P1 120.34(15)
C12 C11 P1 120.11(14)
C13 C12 C11 120.68(19)
C14 C13 C12 119.5(2)
C15 C14 C13 120.4(2)
C14 C15 C16 120.0(2)
C11 C16 C15 120.1(2)
C26 C21 C22 119.46(18)
C26 C21 P1 123.33(15)
C22 C21 P1 117.21(15)
C23 C22 C21 119.9(2)
C24 C23 C22 119.9(2)
C25 C24 C23 120.8(2)
C24 C25 C26 119.9(2)
C21 C26 C25 120.0(2)
C36 C31 C32 118.86(17)
C36 C31 P2 119.01(15)
C32 C31 P2 121.98(15)
C33 C32 C31 120.1(2)
C34 C33 C32 120.4(2)
C33 C34 C35 120.1(2)
C34 C35 C36 120.0(2)
C35 C36 C31 120.4(2)
C46 C41 C42 118.91(18)
C46 C41 P2 119.25(15)
C42 C41 P2 121.73(15)
C43 C42 C41 120.2(2)
C44 C43 C42 120.2(2)
C43 C44 C45 120.2(2)
C44 C45 C46 120.0(2)
C41 C46 C45 120.5(2)

loop_
_geom_bond_atom_site_label_1
_geom_bond_atom_site_label_2
_geom_bond_distance
Rh1 C2 1.843(2)
Rh1 C1 1.874(2)
Rh1 N1 2.1146(15)
Rh1 C10 2.1441(17)
Rh2 C3 1.846(2)
Rh2 C4 1.863(2)
Rh2 N2 2.1171(15)
Rh2 C10 2.1451(17)
P1 N1 1.6054(16)
P1 C10 1.7434(17)
P1 C21 1.8088(19)
P1 C11 1.8119(18)
P2 N2 1.6070(15)
P2 C10 1.7402(17)
P2 C31 1.8150(18)
P2 C41 1.8210(18)
Si1 N1 1.7281(16)
Si1 C19 1.865(2)
Si1 C18 1.868(2)
Si1 C17 1.871(2)
Si2 N2 1.7230(15)
Si2 C28 1.848(3)
Si2 C27 1.849(3)
Si2 C29 1.857(3)
O1 C1 1.136(3)
O2 C2 1.138(3)
O3 C3 1.133(3)
O4 C4 1.137(3)
C11 C16 1.384(3)
C11 C12 1.386(3)
C12 C13 1.385(3)
C13 C14 1.383(3)
C14 C15 1.374(4)
C15 C16 1.393(3)
C21 C26 1.387(3)
C21 C22 1.401(3)
C22 C23 1.385(3)
C23 C24 1.377(4)
C24 C25 1.374(4)
C25 C26 1.391(3)
C31 C36 1.394(3)
C31 C32 1.397(3)
C32 C33 1.389(3)
C33 C34 1.377(3)
C34 C35 1.380(4)
C35 C36 1.390(3)
C41 C46 1.388(3)
C41 C42 1.392(3)
C42 C43 1.390(3)
C43 C44 1.372(4)
C44 C45 1.377(4)
C45 C46 1.389(3)

loop_
_geom_torsion_atom_site_label_1
_geom_torsion_atom_site_label_2
_geom_torsion_atom_site_label_3
_geom_torsion_atom_site_label_4
_geom_torsion
C10 P1 N1 Si1 159.03(13)
C21 P1 N1 Si1 38.02(16)
C11 P1 N1 Si1 -81.54(14)
C10 P1 N1 Rh1 2.09(8)
C21 P1 N1 Rh1 -118.92(8)
C11 P1 N1 Rh1 121.52(8)
C19 Si1 N1 P1 -102.64(15)
C18 Si1 N1 P1 18.33(18)
C17 Si1 N1 P1 137.66(13)
C19 Si1 N1 Rh1 47.58(15)
C18 Si1 N1 Rh1 168.56(12)
C17 Si1 N1 Rh1 -72.12(13)
C2 Rh1 N1 P1 6.9(7)
C1 Rh1 N1 P1 179.58(10)
C10 Rh1 N1 P1 -1.73(7)
C2 Rh1 N1 Si1 -151.5(7)
C1 Rh1 N1 Si1 21.18(14)
C10 Rh1 N1 Si1 -160.13(12)
C10 P2 N2 Si2 -162.98(14)
C31 P2 N2 Si2 80.25(15)
C41 P2 N2 Si2 -37.74(17)
C10 P2 N2 Rh2 21.80(8)
C31 P2 N2 Rh2 -94.97(8)
C41 P2 N2 Rh2 147.04(7)
C28 Si2 N2 P2 38.2(2)
C27 Si2 N2 P2 157.73(17)
C29 Si2 N2 P2 -82.68(19)
C28 Si2 N2 Rh2 -148.18(16)
C27 Si2 N2 Rh2 -28.63(17)
C29 Si2 N2 Rh2 90.96(17)
C3 Rh2 N2 P2 -21.2(6)
C4 Rh2 N2 P2 156.62(9)
C10 Rh2 N2 P2 -18.05(7)
C3 Rh2 N2 Si2 163.2(6)
C4 Rh2 N2 Si2 -18.99(13)
C10 Rh2 N2 Si2 166.35(13)
C2 Rh1 C1 O1 16(5)
N1 Rh1 C1 O1 -164(5)
C10 Rh1 C1 O1 -174(5)
C1 Rh1 C2 O2 -14(4)
N1 Rh1 C2 O2 158(3)
C10 Rh1 C2 O2 167(4)
C4 Rh2 C3 O3 32(5)
N2 Rh2 C3 O3 -150(5)
C10 Rh2 C3 O3 -153(5)
C3 Rh2 C4 O4 40(2)
N2 Rh2 C4 O4 -140(2)
C10 Rh2 C4 O4 -98(2)
N2 P2 C10 P1 -158.18(13)
C31 P2 C10 P1 -40.31(16)
C41 P2 C10 P1 79.38(15)
N2 P2 C10 Rh1 69.74(12)
C31 P2 C10 Rh1 -172.39(10)
C41 P2 C10 Rh1 -52.70(14)
N2 P2 C10 Rh2 -21.50(8)
C31 P2 C10 Rh2 96.37(8)
C41 P2 C10 Rh2 -143.94(7)
N1 P1 C10 P2 -145.90(13)
C21 P1 C10 P2 -25.38(16)
C11 P1 C10 P2 94.66(14)
N1 P1 C10 Rh1 -2.05(8)
C21 P1 C10 Rh1 118.47(8)
C11 P1 C10 Rh1 -121.49(8)
N1 P1 C10 Rh2 90.71(11)
C21 P1 C10 Rh2 -148.77(10)
C11 P1 C10 Rh2 -28.73(14)
C2 Rh1 C10 P2 -31.28(14)
C1 Rh1 C10 P2 158.9(8)
N1 Rh1 C10 P2 147.68(13)
C2 Rh1 C10 P1 -177.37(9)
C1 Rh1 C10 P1 12.8(8)
N1 Rh1 C10 P1 1.59(6)
C2 Rh1 C10 Rh2 57.79(9)
C1 Rh1 C10 Rh2 -112.1(8)
N1 Rh1 C10 Rh2 -123.25(7)
C3 Rh2 C10 P2 -163.85(10)
C4 Rh2 C10 P2 -26.5(6)
N2 Rh2 C10 P2 16.62(6)
C3 Rh2 C10 P1 -22.74(14)
C4 Rh2 C10 P1 114.6(6)
N2 Rh2 C10 P1 157.72(12)
C3 Rh2 C10 Rh1 68.84(9)
C4 Rh2 C10 Rh1 -153.8(6)
N2 Rh2 C10 Rh1 -110.69(7)
N1 P1 C11 C16 9.00(19)
C10 P1 C11 C16 121.33(17)
C21 P1 C11 C16 -114.41(17)
N1 P1 C11 C12 -165.21(15)
C10 P1 C11 C12 -52.88(18)
C21 P1 C11 C12 71.38(17)
C16 C11 C12 C13 -0.5(3)
P1 C11 C12 C13 173.77(17)
C11 C12 C13 C14 0.8(4)
C12 C13 C14 C15 -0.4(4)
C13 C14 C15 C16 -0.3(4)
C12 C11 C16 C15 -0.2(3)
P1 C11 C16 C15 -174.42(19)
C14 C15 C16 C11 0.6(4)
N1 P1 C21 C26 -120.75(17)
C10 P1 C21 C26 125.91(17)
C11 P1 C21 C26 2.37(19)
N1 P1 C21 C22 58.53(17)
C10 P1 C21 C22 -54.82(17)
C11 P1 C21 C22 -178.35(15)
C26 C21 C22 C23 -2.4(3)
P1 C21 C22 C23 178.33(16)
C21 C22 C23 C24 1.5(3)
C22 C23 C24 C25 0.6(4)
C23 C24 C25 C26 -1.8(4)
C22 C21 C26 C25 1.2(3)
P1 C21 C26 C25 -179.51(17)
C24 C25 C26 C21 0.8(3)
N2 P2 C31 C36 19.39(17)
C10 P2 C31 C36 -90.44(16)
C41 P2 C31 C36 142.47(15)
N2 P2 C31 C32 -165.07(14)
C10 P2 C31 C32 85.11(16)
C41 P2 C31 C32 -41.99(17)
C36 C31 C32 C33 1.4(3)
P2 C31 C32 C33 -174.15(15)
C31 C32 C33 C34 -0.7(3)
C32 C33 C34 C35 -0.3(3)
C33 C34 C35 C36 0.5(4)
C34 C35 C36 C31 0.2(3)
C32 C31 C36 C35 -1.2(3)
P2 C31 C36 C35 174.50(16)
N2 P2 C41 C46 -86.84(17)
C10 P2 C41 C46 28.11(19)
C31 P2 C41 C46 150.93(16)
N2 P2 C41 C42 89.28(18)
C10 P2 C41 C42 -155.77(16)
C31 P2 C41 C42 -32.96(19)
C46 C41 C42 C43 -0.2(3)
P2 C41 C42 C43 -176.35(18)
C41 C42 C43 C44 -0.5(4)
C42 C43 C44 C45 1.0(4)
C43 C44 C45 C46 -0.7(4)
C42 C41 C46 C45 0.5(3)
P2 C41 C46 C45 176.72(18)
C44 C45 C46 C41 -0.1(4)
